data_4310380
loop_
_publ_author_name
'Yugen Zhang'
'R. H. Holm'

_publ_section_title
;
 Structural Conversions of Molybdenum-Iron-Sulfur Edge-Bridged Double
 Cubanes and PN-Type Clusters Topologically Related to the Nitrogenase
 P-Cluster
;
_journal_name_full 'Inorganic Chemistry'
_journal_page_first 674
_journal_page_last 682
_journal_paper_doi 10.1021/ic030259t
_journal_volume 43
_journal_year 2004
_chemical_formula_moiety (Et4N)2.75[Tp2Mo2Fe6S8.75(SEt)2.25]2.5MeCN
_chemical_formula_sum 'C48.5 H93.75 B2 Fe6 Mo2 N18 S11'
_chemical_formula_weight 1812.97
_chemical_melting_point ?
_chemical_name_systematic
;
  ?
;
_space_group_IT_number 2
_symmetry_cell_setting triclinic
_symmetry_space_group_name_Hall '-P 1'
_symmetry_space_group_name_H-M 'P -1'
_atom_sites_solution_hydrogens geom
_atom_sites_solution_primary direct
_atom_sites_solution_secondary difmap
_audit_creation_method SHELXL-97
_cell_angle_alpha 79.331(5)
_cell_angle_beta 78.884(5)
_cell_angle_gamma 64.905(5)
_cell_formula_units_Z 2
_cell_length_a 14.938(4)
_cell_length_b 17.094(4)
_cell_length_c 18.600(5)
_cell_measurement_temperature 293(2)
_cell_volume 4191.8(19)
_computing_cell_refinement 'Bruker Smart'
_computing_data_collection 'Bruker Smart'
_computing_data_reduction 'Bruker SHELXTL'
_computing_molecular_graphics 'Bruker SHELXTL'
_computing_publication_material 'Bruker SHELXTL'
_computing_structure_refinement 'SHELXL-97 (Sheldrick, 1997)'
_computing_structure_solution 'SHELXS-97 (Sheldrick, 1990)'
_diffrn_ambient_temperature 293(2)
_diffrn_measured_fraction_theta_full 0.993
_diffrn_measured_fraction_theta_max 0.993
_diffrn_measurement_device_type 'CCD area detector'
_diffrn_measurement_method 'phi and omega scan'
_diffrn_radiation_monochromator graphite
_diffrn_radiation_source 'fine-focus sealed tube'
_diffrn_radiation_type MoK\a
_diffrn_radiation_wavelength 0.71073
_diffrn_reflns_av_R_equivalents 0.0284
_diffrn_reflns_av_sigmaI/netI 0.0816
_diffrn_reflns_limit_h_max 17
_diffrn_reflns_limit_h_min -17
_diffrn_reflns_limit_k_max 20
_diffrn_reflns_limit_k_min -20
_diffrn_reflns_limit_l_max 18
_diffrn_reflns_limit_l_min -22
_diffrn_reflns_number 23553
_diffrn_reflns_theta_full 25.00
_diffrn_reflns_theta_max 25.00
_diffrn_reflns_theta_min 1.32
_exptl_absorpt_coefficient_mu 1.614
_exptl_absorpt_correction_T_max 0.92
_exptl_absorpt_correction_T_min 0.85
_exptl_absorpt_correction_type SADABS
_exptl_crystal_colour 'Dark green '
_exptl_crystal_density_diffrn 1.494
_exptl_crystal_density_method 'not measured'
_exptl_crystal_F_000 1926
_exptl_crystal_size_max 0.12
_exptl_crystal_size_mid 0.08
_exptl_crystal_size_min 0.05
_refine_diff_density_max 0.888
_refine_diff_density_min -0.508
_refine_diff_density_rms 0.113
_refine_ls_extinction_method none
_refine_ls_goodness_of_fit_ref 0.984
_refine_ls_hydrogen_treatment mixed
_refine_ls_matrix_type full
_refine_ls_number_parameters 812
_refine_ls_number_reflns 14667
_refine_ls_number_restraints 1
_refine_ls_restrained_S_all 0.984
_refine_ls_R_factor_all 0.0990
_refine_ls_R_factor_gt 0.0531
_refine_ls_shift/su_max 0.818
_refine_ls_shift/su_mean 0.011
_refine_ls_structure_factor_coef Fsqd
_refine_ls_weighting_details 'calc w=1/[\s^2^(Fo^2^)+(0.0905P)^2^+0.0000P] where P=(Fo^2^+2Fc^2^)/3'
_refine_ls_weighting_scheme calc
_refine_ls_wR_factor_gt 0.1517
_refine_ls_wR_factor_ref 0.1684
_reflns_number_gt 8652
_reflns_number_total 14667
_reflns_threshold_expression 2sigma(I)
_cod_data_source_file ic030259t_05.cif
_cod_data_source_block (Et4N)2.75[Tp2Mo2Fe6S8.75(SEt)2.25]2.5MeCN
_cod_depositor_comments
;
The following automatic conversions were performed:

'_chemical_melting_point' value ' not measured' was changed to '?' -
the value is undefined or not given.

Automatic conversion script
Id: cif_fix_values 1569 2011-02-09 13:29:24Z adriana 
;
_cod_original_cell_volume 4191.6(18)
_cod_original_formula_sum 'C48.50 H93.75 B2 Fe6 Mo2 N18 S11'
_cod_database_code 4310380

loop_
_symmetry_equiv_pos_as_xyz
'x, y, z'
'-x, -y, -z'

loop_
_atom_site_label
_atom_site_type_symbol
_atom_site_fract_x
_atom_site_fract_y
_atom_site_fract_z
_atom_site_U_iso_or_equiv
_atom_site_adp_type
_atom_site_occupancy
_atom_site_symmetry_multiplicity
_atom_site_calc_flag
_atom_site_refinement_flags
_atom_site_disorder_assembly
_atom_site_disorder_group
Mo1 Mo 0.54200(4) 0.63845(4) 0.21448(4) 0.04430(19) Uani 1 1 d . . .
Mo2 Mo -0.00062(5) 0.91711(4) 0.26998(4) 0.0508(2) Uani 1 1 d . . .
Fe1 Fe 0.40659(7) 0.56553(6) 0.25090(6) 0.0408(3) Uani 1 1 d . A .
Fe2 Fe 0.36108(8) 0.71230(6) 0.16259(6) 0.0447(3) Uani 1 1 d . . .
Fe3 Fe 0.37029(7) 0.71006(7) 0.30431(7) 0.0496(3) Uani 1 1 d . . .
Fe4 Fe 0.06609(7) 0.74213(6) 0.29209(6) 0.0433(3) Uani 1 1 d . . .
Fe5 Fe 0.16066(8) 0.81509(6) 0.18423(6) 0.0461(3) Uani 1 1 d . . .
Fe6 Fe 0.17287(7) 0.81592(7) 0.32426(6) 0.0455(3) Uani 1 1 d . . .
S1 S 0.48322(14) 0.58162(12) 0.13435(11) 0.0451(5) Uani 1 1 d . . .
S2 S 0.49194(14) 0.57851(13) 0.33350(11) 0.0499(5) Uani 1 1 d . . .
S3 S 0.42946(14) 0.78550(12) 0.20831(13) 0.0551(5) Uani 1 1 d . . .
S4 S 0.00542(16) 0.82267(13) 0.18727(13) 0.0584(6) Uani 1 1 d . . .
S5 S 0.02259(15) 0.82662(12) 0.38381(12) 0.0540(5) Uani 1 1 d . . .
S6 S 0.15364(15) 0.92893(12) 0.23435(13) 0.0535(5) Uani 1 1 d . . .
S7 S 0.26033(17) 0.79179(13) 0.07531(12) 0.0583(5) Uani 1 1 d . . .
S8 S 0.2832(2) 0.7787(3) 0.4076(2) 0.0595(9) Uani 0.75 1 d P . .
S81 S 0.2966(7) 0.8206(7) 0.3808(6) 0.051(2) Uani 0.25 1 d P . .
S9 S 0.24423(13) 0.68538(11) 0.26271(10) 0.0401(4) Uani 1 1 d . . .
S10 S 0.35802(16) 0.45206(13) 0.27677(13) 0.0583(6) Uani 1 1 d . . .
S11 S 0.01558(14) 0.63212(12) 0.34023(12) 0.0497(5) Uani 1 1 d . . .
N1 N 0.6850(4) 0.5169(4) 0.2119(4) 0.0492(16) Uani 1 1 d . . .
N2 N 0.7763(4) 0.5201(4) 0.1956(4) 0.0590(19) Uani 1 1 d . . .
N3 N 0.6319(5) 0.6773(4) 0.1142(4) 0.0550(18) Uani 1 1 d . . .
N4 N 0.7304(5) 0.6610(4) 0.1143(4) 0.064(2) Uani 1 1 d . . .
N5 N 0.6340(4) 0.6776(4) 0.2707(4) 0.0536(17) Uani 1 1 d . . .
N6 N 0.7337(4) 0.6588(4) 0.2468(4) 0.0583(19) Uani 1 1 d . . .
N7 N -0.1628(5) 0.9480(4) 0.2984(5) 0.081(3) Uani 1 1 d . . .
N8 N -0.2337(6) 1.0324(5) 0.2971(7) 0.108(4) Uani 1 1 d . . .
N9 N -0.0621(7) 1.0278(5) 0.1820(6) 0.089(3) Uani 1 1 d . . .
N10 N -0.1471(8) 1.1012(5) 0.2004(8) 0.121(5) Uani 1 1 d . . .
N11 N -0.0464(5) 1.0284(4) 0.3361(5) 0.072(2) Uani 1 1 d . . .
N12 N -0.1328(6) 1.1013(5) 0.3283(6) 0.099(3) Uani 1 1 d . . .
N13 N 0.2266(5) 0.5526(4) 0.0328(4) 0.0549(17) Uani 1 1 d . . .
N14 N 0.2305(5) 0.5349(5) 0.5228(4) 0.068(2) Uani 1 1 d . . .
N15 N 0.3216(11) 0.0098(10) 0.9460(9) 0.120(5) Uiso 0.75 1 d P . .
N16 N 0.0862(12) 0.2727(11) 0.1170(10) 0.205(8) Uani 1 1 d . . .
N31 N 0.390(3) -0.024(3) 0.308(2) 0.255(19) Uiso 0.50 1 d P . .
N111 N 0.201(2) 0.040(2) 0.499(2) 0.192(15) Uani 0.50 1 d P . .
B1 B 0.7857(8) 0.6104(6) 0.1790(7) 0.066(3) Uani 1 1 d . . .
B2 B -0.2033(10) 1.1081(8) 0.2752(12) 0.111(6) Uani 1 1 d . . .
C1 C 0.7019(6) 0.4330(5) 0.2257(5) 0.054(2) Uani 1 1 d . . .
H1 H 0.6523 0.4117 0.2379 0.064 Uiso 1 1 calc R . .
C2 C 0.8021(6) 0.3820(5) 0.2195(5) 0.065(2) Uani 1 1 d . . .
H2 H 0.8328 0.3216 0.2265 0.078 Uiso 1 1 calc R . .
C3 C 0.8485(6) 0.4406(5) 0.2003(5) 0.065(2) Uani 1 1 d . . .
H3 H 0.9167 0.4265 0.1925 0.077 Uiso 1 1 calc R . .
C4 C 0.6061(7) 0.7233(5) 0.0508(5) 0.065(2) Uani 1 1 d . . .
H4 H 0.5428 0.7434 0.0368 0.077 Uiso 1 1 calc R . .
C5 C 0.6850(8) 0.7377(6) 0.0078(6) 0.071(3) Uani 1 1 d . . .
H5 H 0.6858 0.7680 -0.0392 0.086 Uiso 1 1 calc R . .
C6 C 0.7620(7) 0.6975(6) 0.0496(6) 0.072(3) Uani 1 1 d . . .
H6 H 0.8260 0.6957 0.0356 0.086 Uiso 1 1 calc R . .
C7 C 0.6098(6) 0.7217(5) 0.3268(5) 0.060(2) Uani 1 1 d . . .
H7 H 0.5462 0.7433 0.3529 0.072 Uiso 1 1 calc R . .
C8 C 0.6918(6) 0.7325(5) 0.3428(5) 0.060(2) Uani 1 1 d . . .
H8 H 0.6948 0.7598 0.3805 0.072 Uiso 1 1 calc R . .
C9 C 0.7669(6) 0.6925(5) 0.2888(5) 0.063(2) Uani 1 1 d . . .
H9 H 0.8314 0.6896 0.2828 0.076 Uiso 1 1 calc R . .
C10 C -0.2121(7) 0.8968(6) 0.3161(7) 0.100(4) Uani 1 1 d . . .
H10 H -0.1834 0.8365 0.3182 0.120 Uiso 1 1 calc R . .
C11 C -0.3144(8) 0.9481(7) 0.3313(10) 0.146(7) Uani 1 1 d . . .
H11 H -0.3657 0.9293 0.3473 0.176 Uiso 1 1 calc R . .
C12 C -0.3216(8) 1.0303(7) 0.3175(10) 0.142(7) Uani 1 1 d . . .
H12 H -0.3812 1.0793 0.3218 0.171 Uiso 1 1 calc R . .
C13 C -0.0285(11) 1.0333(7) 0.1083(9) 0.119(5) Uani 1 1 d . . .
H13 H 0.0268 0.9906 0.0854 0.143 Uiso 1 1 calc R . .
C14 C -0.0901(16) 1.1133(12) 0.0716(14) 0.178(11) Uani 1 1 d . . .
H14 H -0.0837 1.1355 0.0222 0.214 Uiso 1 1 calc R . .
C15 C -0.1589(13) 1.1478(11) 0.1262(13) 0.152(10) Uani 1 1 d . . .
H15 H -0.2133 1.2001 0.1178 0.182 Uiso 1 1 calc R . .
C16 C -0.0054(8) 1.0370(6) 0.3909(7) 0.084(3) Uani 1 1 d . . .
H16 H 0.0542 0.9967 0.4071 0.100 Uiso 1 1 calc R . .
C17 C -0.0648(11) 1.1147(8) 0.4195(9) 0.117(5) Uani 1 1 d . . .
H17 H -0.0540 1.1366 0.4577 0.141 Uiso 1 1 calc R . .
C18 C -0.1423(10) 1.1518(7) 0.3794(10) 0.126(6) Uani 1 1 d . . .
H18 H -0.1952 1.2052 0.3862 0.152 Uiso 1 1 calc R . .
C19 C 0.4793(12) 0.3576(8) 0.2650(10) 0.114(5) Uani 1 1 d . A 1
H19A H 0.5090 0.3616 0.2140 0.137 Uiso 1 1 calc R A 1
H19B H 0.5236 0.3604 0.2955 0.137 Uiso 1 1 calc R A 1
C20 C 0.472(2) 0.2787(13) 0.283(2) 0.27(2) Uani 0.70 1 d P A 1
H20A H 0.4922 0.2539 0.3314 0.400 Uiso 0.70 1 calc PR A 1
H20B H 0.5140 0.2402 0.2477 0.400 Uiso 0.70 1 calc PR A 1
H20C H 0.4039 0.2869 0.2842 0.400 Uiso 0.70 1 calc PR A 1
C201 C 0.510(6) 0.330(5) 0.316(3) 0.15(3) Uani 0.30 1 d P B 2
C21 C 0.0647(7) 0.5596(5) 0.2703(5) 0.066(2) Uani 1 1 d . . .
H21A H 0.0372 0.5900 0.2250 0.080 Uiso 1 1 calc R . .
H21B H 0.1365 0.5406 0.2607 0.080 Uiso 1 1 calc R . .
C22 C 0.0394(9) 0.4816(6) 0.2939(6) 0.101(4) Uani 1 1 d . . .
H22A H 0.0727 0.4478 0.3356 0.151 Uiso 1 1 calc R . .
H22B H 0.0606 0.4467 0.2540 0.151 Uiso 1 1 calc R . .
H22C H -0.0314 0.5005 0.3073 0.151 Uiso 1 1 calc R . .
C23 C 0.1785(7) 0.4937(6) 0.0229(5) 0.070(3) Uani 1 1 d . . .
H23A H 0.1359 0.5222 -0.0156 0.084 Uiso 1 1 calc R . .
H23B H 0.2307 0.4407 0.0058 0.084 Uiso 1 1 calc R . .
C24 C 0.1181(8) 0.4692(7) 0.0896(6) 0.099(4) Uani 1 1 d . . .
H24A H 0.1591 0.4410 0.1285 0.148 Uiso 1 1 calc R . .
H24B H 0.0932 0.4304 0.0779 0.148 Uiso 1 1 calc R . .
H24C H 0.0632 0.5206 0.1053 0.148 Uiso 1 1 calc R . .
C25 C 0.2808(6) 0.5686(6) -0.0417(5) 0.063(2) Uani 1 1 d . . .
H25A H 0.2321 0.6004 -0.0757 0.076 Uiso 1 1 calc R . .
H25B H 0.3232 0.5129 -0.0594 0.076 Uiso 1 1 calc R . .
C26 C 0.3444(6) 0.6184(6) -0.0436(5) 0.069(3) Uani 1 1 d . . .
H26A H 0.3050 0.6712 -0.0217 0.103 Uiso 1 1 calc R . .
H26B H 0.3688 0.6322 -0.0939 0.103 Uiso 1 1 calc R . .
H26C H 0.3997 0.5835 -0.0166 0.103 Uiso 1 1 calc R . .
C27 C 0.1474(6) 0.6390(5) 0.0611(5) 0.066(2) Uani 1 1 d . . .
H27A H 0.1215 0.6256 0.1116 0.079 Uiso 1 1 calc R . .
H27B H 0.1811 0.6764 0.0620 0.079 Uiso 1 1 calc R . .
C28 C 0.0627(8) 0.6885(7) 0.0195(7) 0.111(4) Uani 1 1 d . . .
H28A H 0.0864 0.6931 -0.0322 0.166 Uiso 1 1 calc R . .
H28B H 0.0277 0.7456 0.0349 0.166 Uiso 1 1 calc R . .
H28C H 0.0185 0.6592 0.0286 0.166 Uiso 1 1 calc R . .
C29 C 0.2993(7) 0.5098(6) 0.0913(5) 0.074(3) Uani 1 1 d . . .
H29A H 0.3274 0.5502 0.0960 0.089 Uiso 1 1 calc R . .
H29B H 0.2611 0.5017 0.1384 0.089 Uiso 1 1 calc R . .
C30 C 0.3832(7) 0.4246(7) 0.0775(6) 0.091(3) Uani 1 1 d . . .
H30A H 0.3569 0.3827 0.0757 0.136 Uiso 1 1 calc R . .
H30B H 0.4241 0.4050 0.1166 0.136 Uiso 1 1 calc R . .
H30C H 0.4225 0.4314 0.0313 0.136 Uiso 1 1 calc R . .
C31 C 0.2602(8) 0.5477(9) 0.5912(6) 0.105(4) Uani 1 1 d . . .
H31A H 0.3071 0.4923 0.6118 0.126 Uiso 1 1 calc R . .
H31B H 0.2017 0.5674 0.6275 0.126 Uiso 1 1 calc R . .
C32 C 0.3074(10) 0.6129(8) 0.5763(7) 0.125(5) Uani 1 1 d . . .
H32A H 0.2561 0.6708 0.5741 0.187 Uiso 1 1 calc R . .
H32B H 0.3501 0.6054 0.5301 0.187 Uiso 1 1 calc R . .
H32C H 0.3458 0.6040 0.6152 0.187 Uiso 1 1 calc R . .
C33 C 0.3125(8) 0.5124(7) 0.4617(5) 0.086(3) Uani 1 1 d . . .
H33A H 0.3352 0.5592 0.4484 0.104 Uiso 1 1 calc R . .
H33B H 0.2878 0.5070 0.4191 0.104 Uiso 1 1 calc R . .
C34 C 0.4029(8) 0.4255(7) 0.4817(6) 0.095(4) Uani 1 1 d . . .
H34A H 0.4210 0.4270 0.5281 0.142 Uiso 1 1 calc R . .
H34B H 0.4585 0.4190 0.4440 0.142 Uiso 1 1 calc R . .
H34C H 0.3845 0.3773 0.4854 0.142 Uiso 1 1 calc R . .
C35 C 0.1882(9) 0.4673(8) 0.5463(7) 0.115(5) Uani 1 1 d . . .
H35A H 0.1303 0.4889 0.5828 0.138 Uiso 1 1 calc R . .
H35B H 0.2374 0.4155 0.5697 0.138 Uiso 1 1 calc R . .
C37 C 0.1511(7) 0.6196(7) 0.4927(6) 0.094(4) Uani 1 1 d . . .
H37A H 0.1793 0.6628 0.4787 0.113 Uiso 1 1 calc R . .
H37B H 0.1334 0.6102 0.4486 0.113 Uiso 1 1 calc R . .
C38 C 0.0578(8) 0.6553(8) 0.5459(7) 0.130(6) Uani 1 1 d . . .
H38A H 0.0265 0.6149 0.5575 0.195 Uiso 1 1 calc R . .
H38B H 0.0128 0.7098 0.5239 0.195 Uiso 1 1 calc R . .
H38C H 0.0745 0.6639 0.5903 0.195 Uiso 1 1 calc R . .
C39 C 0.0771(9) 0.2254(8) 0.1601(9) 0.110(5) Uani 1 1 d . . .
C40 C 0.0541(11) 0.1632(8) 0.2135(14) 0.259(15) Uani 1 1 d . . .
H40A H -0.0137 0.1719 0.2133 0.388 Uiso 1 1 calc R . .
H40B H 0.0627 0.1700 0.2615 0.388 Uiso 1 1 calc R . .
H40C H 0.0978 0.1056 0.2017 0.388 Uiso 1 1 calc R . .
C44 C 0.3904(13) 0.0577(11) 0.9107(10) 0.115(5) Uiso 0.75 1 d P . .
H44A H 0.3881 0.0941 0.9458 0.138 Uiso 0.75 1 calc PR . .
H44B H 0.4582 0.0142 0.9038 0.138 Uiso 0.75 1 calc PR . .
C45 C 0.1998(13) 0.0974(12) 0.9597(11) 0.130(6) Uiso 0.75 1 d P . .
H45A H 0.2036 0.1407 0.9847 0.156 Uiso 0.75 1 calc PR . .
H45B H 0.1771 0.1251 0.9123 0.156 Uiso 0.75 1 calc PR . .
C46 C 0.3694(14) 0.1110(12) 0.8414(11) 0.140(7) Uiso 0.75 1 d P . .
H46A H 0.3000 0.1303 0.8369 0.210 Uiso 0.75 1 calc PR . .
H46B H 0.4092 0.0777 0.8017 0.210 Uiso 0.75 1 calc PR . .
H46C H 0.3848 0.1605 0.8394 0.210 Uiso 0.75 1 calc PR . .
C55 C 0.1585(9) 0.4430(8) 0.4837(8) 0.117(5) Uani 1 1 d . . .
H55A H 0.1144 0.4946 0.4575 0.175 Uiso 1 1 calc R . .
H55B H 0.1251 0.4049 0.5029 0.175 Uiso 1 1 calc R . .
H55C H 0.2169 0.4140 0.4508 0.175 Uiso 1 1 calc R . .
C54 C 0.1357(19) 0.0665(16) 0.9997(15) 0.203(11) Uiso 0.75 1 d P . .
H54A H 0.0879 0.0709 0.9697 0.304 Uiso 0.75 1 calc PR . .
H54B H 0.1019 0.0997 1.0406 0.304 Uiso 0.75 1 calc PR . .
H54C H 0.1709 0.0067 1.0179 0.304 Uiso 0.75 1 calc PR . .
C112 C 0.233(5) 0.153(4) 0.405(4) 0.32(4) Uani 0.50 1 d P . .
H11A H 0.2539 0.1789 0.4361 0.482 Uiso 0.50 1 calc PR . .
H11B H 0.1955 0.1969 0.3691 0.482 Uiso 0.50 1 calc PR . .
H11C H 0.2899 0.1100 0.3801 0.482 Uiso 0.50 1 calc PR . .
C114 C 0.184(2) 0.121(4) 0.439(4) 0.25(3) Uani 0.50 1 d P . .
C121 C 0.3318(18) 0.0160(16) 1.0856(14) 0.201(11) Uiso 0.75 1 d P . .
H12A H 0.3892 0.0295 1.0790 0.301 Uiso 0.75 1 calc PR . .
H12B H 0.3231 -0.0110 1.1350 0.301 Uiso 0.75 1 calc PR . .
H12C H 0.2737 0.0686 1.0773 0.301 Uiso 0.75 1 calc PR . .
C122 C 0.3483(19) -0.0535(17) 1.0242(14) 0.196(11) Uiso 0.75 1 d P . .
H12D H 0.4165 -0.0965 1.0190 0.235 Uiso 0.75 1 calc PR . .
H12E H 0.3039 -0.0833 1.0399 0.235 Uiso 0.75 1 calc PR . .
C123 C 0.285(3) -0.034(3) 0.912(2) 0.33(2) Uiso 0.75 1 d P . .
H12F H 0.2624 -0.0024 0.8656 0.395 Uiso 0.75 1 calc PR . .
H12G H 0.2325 -0.0469 0.9438 0.395 Uiso 0.75 1 calc PR . .
C124 C 0.4029(19) -0.1321(16) 0.8996(15) 0.208(11) Uiso 0.75 1 d P . .
H12H H 0.4587 -0.1165 0.8934 0.312 Uiso 0.75 1 calc PR . .
H12I H 0.4042 -0.1566 0.8567 0.312 Uiso 0.75 1 calc PR . .
H12J H 0.4064 -0.1742 0.9422 0.312 Uiso 0.75 1 calc PR . .
C154 C 0.322(2) 0.863(3) 0.411(2) 0.12(2) Uani 0.25 1 d PD . .
C155 C 0.383(3) 0.846(4) 0.475(2) 0.14(3) Uani 0.25 1 d PD . .
C156 C 0.341(3) 0.023(3) 0.256(2) 0.173(14) Uiso 0.50 1 d P . .
C159 C 0.364(4) 0.103(3) 0.199(3) 0.24(2) Uiso 0.50 1 d P . .

loop_
_atom_site_aniso_label
_atom_site_aniso_U_11
_atom_site_aniso_U_22
_atom_site_aniso_U_33
_atom_site_aniso_U_23
_atom_site_aniso_U_13
_atom_site_aniso_U_12
Mo1 0.0336(3) 0.0465(4) 0.0549(5) -0.0142(3) -0.0012(3) -0.0166(3)
Mo2 0.0417(4) 0.0316(3) 0.0765(6) 0.0020(3) -0.0211(3) -0.0100(3)
Fe1 0.0356(5) 0.0422(5) 0.0426(7) -0.0060(5) -0.0038(5) -0.0139(5)
Fe2 0.0443(6) 0.0440(6) 0.0480(7) -0.0072(5) -0.0029(5) -0.0206(5)
Fe3 0.0333(6) 0.0573(7) 0.0570(8) -0.0184(6) -0.0083(5) -0.0112(5)
Fe4 0.0395(6) 0.0343(5) 0.0540(7) 0.0003(5) -0.0128(5) -0.0121(5)
Fe5 0.0525(7) 0.0391(6) 0.0477(7) -0.0003(5) -0.0132(5) -0.0184(5)
Fe6 0.0373(6) 0.0434(6) 0.0516(7) -0.0107(5) -0.0114(5) -0.0078(5)
S1 0.0445(10) 0.0492(10) 0.0447(12) -0.0114(9) 0.0020(8) -0.0227(9)
S2 0.0367(10) 0.0641(12) 0.0466(13) -0.0068(10) -0.0091(9) -0.0162(9)
S3 0.0453(11) 0.0447(10) 0.0791(16) -0.0171(10) -0.0058(10) -0.0188(9)
S4 0.0647(13) 0.0455(11) 0.0728(16) 0.0090(10) -0.0373(11) -0.0241(10)
S5 0.0489(11) 0.0440(10) 0.0594(14) -0.0074(9) -0.0008(10) -0.0115(9)
S6 0.0519(12) 0.0405(10) 0.0719(15) -0.0066(10) -0.0102(10) -0.0214(9)
S7 0.0738(14) 0.0585(12) 0.0425(13) 0.0059(10) -0.0143(10) -0.0285(11)
S8 0.0467(18) 0.075(2) 0.054(2) -0.0205(18) -0.0096(16) -0.0154(18)
S81 0.032(4) 0.062(6) 0.048(6) -0.016(5) -0.005(4) -0.003(4)
S9 0.0351(9) 0.0386(9) 0.0426(11) -0.0021(8) -0.0093(8) -0.0103(8)
S10 0.0568(13) 0.0571(12) 0.0606(15) -0.0042(10) -0.0037(10) -0.0250(11)
S11 0.0448(11) 0.0496(11) 0.0546(13) 0.0018(9) -0.0087(9) -0.0211(9)
N1 0.039(3) 0.045(4) 0.065(5) -0.015(3) -0.005(3) -0.017(3)
N2 0.038(4) 0.059(4) 0.081(5) -0.023(4) 0.004(3) -0.019(3)
N3 0.043(4) 0.052(4) 0.071(5) -0.011(4) 0.006(3) -0.024(3)
N4 0.053(4) 0.064(4) 0.082(6) -0.024(4) 0.012(4) -0.034(4)
N5 0.034(3) 0.057(4) 0.075(5) -0.023(4) -0.009(3) -0.016(3)
N6 0.033(3) 0.058(4) 0.090(6) -0.020(4) -0.006(3) -0.020(3)
N7 0.042(4) 0.041(4) 0.153(8) -0.002(4) -0.024(5) -0.010(3)
N8 0.042(5) 0.044(4) 0.229(12) -0.010(6) -0.036(6) -0.004(4)
N9 0.105(7) 0.052(5) 0.128(9) 0.038(5) -0.083(6) -0.041(5)
N10 0.087(7) 0.039(5) 0.245(15) 0.046(7) -0.106(9) -0.024(5)
N11 0.047(4) 0.039(4) 0.120(7) -0.019(4) 0.006(4) -0.010(3)
N12 0.050(5) 0.038(4) 0.192(11) -0.020(5) -0.003(6) -0.006(4)
N13 0.051(4) 0.063(4) 0.056(5) -0.021(3) 0.001(3) -0.024(3)
N14 0.045(4) 0.102(6) 0.043(4) 0.015(4) -0.010(3) -0.025(4)
N16 0.189(15) 0.219(17) 0.215(18) 0.056(14) -0.002(12) -0.134(14)
N111 0.13(2) 0.18(3) 0.26(4) -0.05(3) 0.04(2) -0.07(2)
B1 0.055(6) 0.052(6) 0.097(9) -0.017(6) -0.009(6) -0.023(5)
B2 0.056(8) 0.058(7) 0.21(2) 0.015(10) -0.036(10) -0.020(6)
C1 0.046(5) 0.056(5) 0.062(6) -0.014(4) -0.006(4) -0.020(4)
C2 0.057(5) 0.048(5) 0.084(7) -0.012(4) -0.015(5) -0.012(4)
C3 0.038(4) 0.058(5) 0.086(7) -0.028(5) -0.004(4) -0.001(4)
C4 0.068(6) 0.053(5) 0.075(7) -0.014(5) 0.007(5) -0.031(5)
C5 0.094(7) 0.066(6) 0.066(7) -0.007(5) 0.011(6) -0.051(6)
C6 0.068(6) 0.066(6) 0.093(8) -0.027(5) 0.024(6) -0.045(5)
C7 0.053(5) 0.047(4) 0.082(7) -0.017(4) -0.007(4) -0.019(4)
C8 0.051(5) 0.050(5) 0.088(7) -0.015(5) -0.021(5) -0.021(4)
C9 0.045(5) 0.047(5) 0.103(8) -0.005(5) -0.020(5) -0.021(4)
C10 0.045(5) 0.049(5) 0.195(14) -0.006(7) -0.023(7) -0.011(5)
C11 0.055(7) 0.075(8) 0.30(2) 0.010(10) -0.039(9) -0.028(6)
C12 0.046(6) 0.065(7) 0.30(2) -0.023(10) -0.035(9) -0.001(6)
C13 0.161(13) 0.075(8) 0.145(13) 0.055(8) -0.096(11) -0.065(8)
C14 0.22(2) 0.113(16) 0.24(3) 0.105(16) -0.15(2) -0.099(17)
C15 0.134(14) 0.076(10) 0.27(3) 0.088(14) -0.151(16) -0.059(11)
C16 0.086(7) 0.061(6) 0.108(9) -0.032(6) -0.009(6) -0.026(6)
C17 0.108(10) 0.079(8) 0.158(14) -0.063(9) 0.020(10) -0.027(8)
C18 0.083(9) 0.051(6) 0.232(18) -0.062(9) 0.033(10) -0.020(6)
C19 0.110(10) 0.067(8) 0.150(16) 0.003(10) -0.011(12) -0.029(7)
C20 0.18(3) 0.058(14) 0.49(6) -0.05(2) -0.02(3) 0.024(15)
C201 0.19(7) 0.22(7) 0.09(4) -0.10(5) 0.06(4) -0.13(6)
C21 0.067(6) 0.070(6) 0.068(6) -0.011(5) 0.007(5) -0.039(5)
C22 0.167(12) 0.086(7) 0.080(8) -0.010(6) 0.006(7) -0.089(8)
C23 0.065(6) 0.074(6) 0.086(7) -0.034(5) 0.002(5) -0.036(5)
C24 0.099(8) 0.100(8) 0.111(10) -0.043(7) 0.033(7) -0.061(7)
C25 0.062(5) 0.088(6) 0.044(5) -0.019(5) 0.002(4) -0.033(5)
C26 0.066(6) 0.075(6) 0.065(7) -0.012(5) 0.011(5) -0.035(5)
C27 0.069(6) 0.061(5) 0.065(6) -0.025(5) 0.012(5) -0.025(5)
C28 0.080(8) 0.084(8) 0.149(12) -0.001(8) -0.028(8) -0.013(7)
C29 0.063(6) 0.095(7) 0.070(7) -0.016(6) -0.012(5) -0.033(6)
C30 0.069(7) 0.095(8) 0.088(8) -0.021(6) -0.008(6) -0.011(6)
C31 0.076(7) 0.146(11) 0.045(7) -0.006(7) -0.022(5) 0.003(7)
C32 0.131(11) 0.126(11) 0.114(11) -0.047(9) -0.071(9) -0.013(9)
C33 0.097(8) 0.132(9) 0.044(6) -0.022(6) 0.002(5) -0.058(8)
C34 0.080(7) 0.114(9) 0.070(8) -0.022(6) 0.017(6) -0.025(7)
C35 0.075(8) 0.115(10) 0.112(11) 0.053(8) -0.021(7) -0.022(7)
C37 0.074(7) 0.116(9) 0.084(8) 0.040(7) -0.038(6) -0.039(7)
C38 0.059(7) 0.134(11) 0.141(12) 0.045(9) 0.005(7) -0.017(7)
C39 0.077(8) 0.079(8) 0.167(15) -0.003(8) -0.013(8) -0.031(7)
C40 0.112(12) 0.060(8) 0.56(4) 0.079(15) -0.053(18) -0.031(9)
C55 0.108(10) 0.103(9) 0.158(14) 0.036(9) -0.056(9) -0.064(8)
C112 0.34(9) 0.34(8) 0.34(9) -0.12(6) 0.10(7) -0.22(7)
C114 0.057(18) 0.25(6) 0.41(9) -0.22(6) 0.11(3) -0.03(3)
C154 0.04(2) 0.16(4) 0.18(5) -0.16(4) -0.02(2) -0.01(2)
C155 0.04(2) 0.23(6) 0.13(4) -0.16(4) -0.03(2) 0.03(3)

loop_
_atom_type_symbol
_atom_type_description
_atom_type_scat_dispersion_real
_atom_type_scat_dispersion_imag
_atom_type_scat_source
C C 0.0033 0.0016 'International Tables Vol C Tables 4.2.6.8 and 6.1.1.4'
H H 0.0000 0.0000 'International Tables Vol C Tables 4.2.6.8 and 6.1.1.4'
B B 0.0013 0.0007 'International Tables Vol C Tables 4.2.6.8 and 6.1.1.4'
N N 0.0061 0.0033 'International Tables Vol C Tables 4.2.6.8 and 6.1.1.4'
S S 0.1246 0.1234 'International Tables Vol C Tables 4.2.6.8 and 6.1.1.4'
Fe Fe 0.3463 0.8444 'International Tables Vol C Tables 4.2.6.8 and 6.1.1.4'
Mo Mo -1.6832 0.6857 'International Tables Vol C Tables 4.2.6.8 and 6.1.1.4'

loop_
_geom_angle_atom_site_label_1
_geom_angle_atom_site_label_2
_geom_angle_atom_site_label_3
_geom_angle
_geom_angle_site_symmetry_1
_geom_angle_site_symmetry_3
_geom_angle_publ_flag
N5 Mo1 N3 81.1(3) . . ?
N5 Mo1 N1 79.8(2) . . ?
N3 Mo1 N1 79.5(2) . . ?
N5 Mo1 S3 86.27(17) . . ?
N3 Mo1 S3 87.01(17) . . ?
N1 Mo1 S3 161.87(15) . . ?
N5 Mo1 S2 86.73(19) . . ?
N3 Mo1 S2 163.53(19) . . ?
N1 Mo1 S2 87.52(17) . . ?
S3 Mo1 S2 103.28(8) . . ?
N5 Mo1 S1 165.28(17) . . ?
N3 Mo1 S1 87.49(19) . . ?
N1 Mo1 S1 89.12(17) . . ?
S3 Mo1 S1 102.42(8) . . ?
S2 Mo1 S1 102.51(7) . . ?
N5 Mo1 Fe3 95.71(16) . . ?
N3 Mo1 Fe3 139.69(17) . . ?
N1 Mo1 Fe3 139.86(17) . . ?
S3 Mo1 Fe3 52.70(6) . . ?
S2 Mo1 Fe3 52.33(5) . . ?
S1 Mo1 Fe3 99.01(6) . . ?
N5 Mo1 Fe1 138.84(18) . . ?
N3 Mo1 Fe1 139.80(18) . . ?
N1 Mo1 Fe1 99.94(15) . . ?
S3 Mo1 Fe1 98.18(6) . . ?
S2 Mo1 Fe1 52.33(5) . . ?
S1 Mo1 Fe1 52.40(5) . . ?
Fe3 Mo1 Fe1 58.15(4) . . ?
N5 Mo1 Fe2 138.38(16) . . ?
N3 Mo1 Fe2 98.10(19) . . ?
N1 Mo1 Fe2 141.40(16) . . ?
S3 Mo1 Fe2 52.27(6) . . ?
S2 Mo1 Fe2 98.37(6) . . ?
S1 Mo1 Fe2 52.32(5) . . ?
Fe3 Mo1 Fe2 58.50(4) . . ?
Fe1 Mo1 Fe2 57.60(4) . . ?
N7 Mo2 N11 80.0(3) . . ?
N7 Mo2 N9 79.6(3) . . ?
N11 Mo2 N9 81.2(3) . . ?
N7 Mo2 S6 163.24(18) . . ?
N11 Mo2 S6 87.38(18) . . ?
N9 Mo2 S6 87.6(2) . . ?
N7 Mo2 S5 87.5(2) . . ?
N11 Mo2 S5 86.2(2) . . ?
N9 Mo2 S5 163.3(3) . . ?
S6 Mo2 S5 102.77(8) . . ?
N7 Mo2 S4 87.7(2) . . ?
N11 Mo2 S4 164.3(2) . . ?
N9 Mo2 S4 87.1(2) . . ?
S6 Mo2 S4 102.53(8) . . ?
S5 Mo2 S4 103.09(8) . . ?
N7 Mo2 Fe4 97.89(17) . . ?
N11 Mo2 Fe4 138.7(2) . . ?
N9 Mo2 Fe4 139.5(2) . . ?
S6 Mo2 Fe4 98.87(5) . . ?
S5 Mo2 Fe4 52.48(6) . . ?
S4 Mo2 Fe4 52.51(6) . . ?
N7 Mo2 Fe6 139.6(2) . . ?
N11 Mo2 Fe6 97.4(2) . . ?
N9 Mo2 Fe6 140.3(2) . . ?
S6 Mo2 Fe6 52.70(6) . . ?
S5 Mo2 Fe6 52.24(6) . . ?
S4 Mo2 Fe6 98.26(6) . . ?
Fe4 Mo2 Fe6 57.99(3) . . ?
N7 Mo2 Fe5 139.7(2) . . ?
N11 Mo2 Fe5 139.77(18) . . ?
N9 Mo2 Fe5 97.5(3) . . ?
S6 Mo2 Fe5 52.46(6) . . ?
S5 Mo2 Fe5 99.22(6) . . ?
S4 Mo2 Fe5 51.98(6) . . ?
Fe4 Mo2 Fe5 58.74(3) . . ?
Fe6 Mo2 Fe5 58.57(4) . . ?
S2 Fe1 S1 109.90(8) . . ?
S2 Fe1 S10 117.04(9) . . ?
S1 Fe1 S10 115.26(9) . . ?
S2 Fe1 S9 105.75(8) . . ?
S1 Fe1 S9 108.24(8) . . ?
S10 Fe1 S9 99.30(8) . . ?
S2 Fe1 Fe2 104.55(7) . . ?
S1 Fe1 Fe2 54.86(6) . . ?
S10 Fe1 Fe2 136.96(8) . . ?
S9 Fe1 Fe2 56.95(5) . . ?
S2 Fe1 Fe3 54.28(6) . . ?
S1 Fe1 Fe3 104.03(6) . . ?
S10 Fe1 Fe3 139.14(7) . . ?
S9 Fe1 Fe3 56.01(5) . . ?
Fe2 Fe1 Fe3 60.65(5) . . ?
S2 Fe1 Mo1 56.18(6) . . ?
S1 Fe1 Mo1 56.25(5) . . ?
S10 Fe1 Mo1 154.59(7) . . ?
S9 Fe1 Mo1 106.11(6) . . ?
Fe2 Fe1 Mo1 61.51(4) . . ?
Fe3 Fe1 Mo1 60.60(4) . . ?
S7 Fe2 S3 114.80(9) . . ?
S7 Fe2 S1 116.79(9) . . ?
S3 Fe2 S1 108.66(8) . . ?
S7 Fe2 S9 101.81(8) . . ?
S3 Fe2 S9 105.47(8) . . ?
S1 Fe2 S9 108.31(7) . . ?
S7 Fe2 Fe1 140.94(7) . . ?
S3 Fe2 Fe1 103.12(8) . . ?
S1 Fe2 Fe1 54.65(6) . . ?
S9 Fe2 Fe1 57.23(5) . . ?
S7 Fe2 Fe3 139.30(8) . . ?
S3 Fe2 Fe3 54.09(7) . . ?
S1 Fe2 Fe3 103.17(7) . . ?
S9 Fe2 Fe3 55.78(6) . . ?
Fe1 Fe2 Fe3 59.81(4) . . ?
S7 Fe2 Mo1 152.26(7) . . ?
S3 Fe2 Mo1 55.15(6) . . ?
S1 Fe2 Mo1 55.94(6) . . ?
S9 Fe2 Mo1 105.83(6) . . ?
Fe1 Fe2 Mo1 60.89(4) . . ?
Fe3 Fe2 Mo1 60.13(4) . . ?
S7 Fe2 Fe5 52.55(7) . . ?
S3 Fe2 Fe5 102.86(7) . . ?
S1 Fe2 Fe5 147.68(7) . . ?
S9 Fe2 Fe5 54.95(5) . . ?
Fe1 Fe2 Fe5 111.42(5) . . ?
Fe3 Fe2 Fe5 89.40(5) . . ?
Mo1 Fe2 Fe5 148.80(5) . . ?
S2 Fe3 S3 110.22(8) . . ?
S2 Fe3 S8 112.01(12) . . ?
S3 Fe3 S8 118.45(13) . . ?
S2 Fe3 S81 124.5(3) . . ?
S3 Fe3 S81 96.9(3) . . ?
S8 Fe3 S81 21.6(2) . . ?
S2 Fe3 S9 107.39(8) . . ?
S3 Fe3 S9 106.60(9) . . ?
S8 Fe3 S9 101.07(11) . . ?
S81 Fe3 S9 109.7(2) . . ?
S2 Fe3 Fe1 54.60(6) . . ?
S3 Fe3 Fe1 102.95(7) . . ?
S8 Fe3 Fe1 137.96(12) . . ?
S81 Fe3 Fe1 158.8(3) . . ?
S9 Fe3 Fe1 57.48(5) . . ?
S2 Fe3 Fe2 103.89(7) . . ?
S3 Fe3 Fe2 54.14(6) . . ?
S8 Fe3 Fe2 142.61(11) . . ?
S81 Fe3 Fe2 130.8(3) . . ?
S9 Fe3 Fe2 56.95(6) . . ?
Fe1 Fe3 Fe2 59.55(4) . . ?
S2 Fe3 Mo1 56.53(6) . . ?
S3 Fe3 Mo1 55.70(6) . . ?
S8 Fe3 Mo1 150.96(10) . . ?
S81 Fe3 Mo1 138.7(3) . . ?
S9 Fe3 Mo1 107.82(6) . . ?
Fe1 Fe3 Mo1 61.24(3) . . ?
Fe2 Fe3 Mo1 61.37(4) . . ?
S2 Fe3 Fe6 147.12(7) . . ?
S3 Fe3 Fe6 102.18(7) . . ?
S8 Fe3 Fe6 53.45(9) . . ?
S81 Fe3 Fe6 54.3(2) . . ?
S9 Fe3 Fe6 56.27(5) . . ?
Fe1 Fe3 Fe6 113.23(5) . . ?
Fe2 Fe3 Fe6 90.38(5) . . ?
Mo1 Fe3 Fe6 150.57(6) . . ?
S5 Fe4 S4 110.83(9) . . ?
S5 Fe4 S11 105.23(9) . . ?
S4 Fe4 S11 116.75(9) . . ?
S5 Fe4 S9 107.97(8) . . ?
S4 Fe4 S9 105.42(8) . . ?
S11 Fe4 S9 110.43(7) . . ?
S5 Fe4 Fe6 54.39(6) . . ?
S4 Fe4 Fe6 104.00(7) . . ?
S11 Fe4 Fe6 139.17(8) . . ?
S9 Fe4 Fe6 57.62(5) . . ?
S5 Fe4 Fe5 103.92(7) . . ?
S4 Fe4 Fe5 53.88(6) . . ?
S11 Fe4 Fe5 150.67(7) . . ?
S9 Fe4 Fe5 56.41(5) . . ?
Fe6 Fe4 Fe5 60.31(4) . . ?
S5 Fe4 Mo2 56.23(6) . . ?
S4 Fe4 Mo2 56.79(6) . . ?
S11 Fe4 Mo2 142.22(7) . . ?
S9 Fe4 Mo2 106.84(6) . . ?
Fe6 Fe4 Mo2 61.02(4) . . ?
Fe5 Fe4 Mo2 60.94(4) . . ?
S4 Fe5 S7 116.48(10) . . ?
S4 Fe5 S6 109.99(9) . . ?
S7 Fe5 S6 113.77(9) . . ?
S4 Fe5 S9 105.83(8) . . ?
S7 Fe5 S9 102.46(8) . . ?
S6 Fe5 S9 107.32(9) . . ?
S4 Fe5 Fe6 103.32(8) . . ?
S7 Fe5 Fe6 139.49(8) . . ?
S6 Fe5 Fe6 54.22(7) . . ?
S9 Fe5 Fe6 57.17(6) . . ?
S4 Fe5 Fe4 54.28(6) . . ?
S7 Fe5 Fe4 142.64(7) . . ?
S6 Fe5 Fe4 102.55(7) . . ?
S9 Fe5 Fe4 56.45(5) . . ?
Fe6 Fe5 Fe4 59.12(4) . . ?
S4 Fe5 Mo2 56.62(7) . . ?
S7 Fe5 Mo2 151.14(7) . . ?
S6 Fe5 Mo2 55.56(6) . . ?
S9 Fe5 Mo2 106.35(6) . . ?
Fe6 Fe5 Mo2 60.42(4) . . ?
Fe4 Fe5 Mo2 60.32(4) . . ?
S4 Fe5 Fe2 145.58(7) . . ?
S7 Fe5 Fe2 52.73(7) . . ?
S6 Fe5 Fe2 103.59(7) . . ?
S9 Fe5 Fe2 55.49(5) . . ?
Fe6 Fe5 Fe2 90.03(5) . . ?
Fe4 Fe5 Fe2 111.45(5) . . ?
Mo2 Fe5 Fe2 149.85(6) . . ?
S5 Fe6 S6 109.64(8) . . ?
S5 Fe6 S8 109.97(12) . . ?
S6 Fe6 S8 121.78(13) . . ?
S5 Fe6 S81 123.7(3) . . ?
S6 Fe6 S81 100.2(3) . . ?
S8 Fe6 S81 21.6(2) . . ?
S5 Fe6 S9 107.43(8) . . ?
S6 Fe6 S9 106.45(8) . . ?
S8 Fe6 S9 100.31(11) . . ?
S81 Fe6 S9 108.2(2) . . ?
S5 Fe6 Fe4 54.70(7) . . ?
S6 Fe6 Fe4 103.73(7) . . ?
S8 Fe6 Fe4 133.94(12) . . ?
S81 Fe6 Fe4 154.6(3) . . ?
S9 Fe6 Fe4 56.73(5) . . ?
S5 Fe6 Fe5 104.38(8) . . ?
S6 Fe6 Fe5 54.20(6) . . ?
S8 Fe6 Fe5 143.31(10) . . ?
S81 Fe6 Fe5 131.6(3) . . ?
S9 Fe6 Fe5 56.25(5) . . ?
Fe4 Fe6 Fe5 60.57(4) . . ?
S5 Fe6 Mo2 56.29(6) . . ?
S6 Fe6 Mo2 55.81(6) . . ?
S8 Fe6 Mo2 152.90(10) . . ?
S81 Fe6 Mo2 142.7(3) . . ?
S9 Fe6 Mo2 106.11(6) . . ?
Fe4 Fe6 Mo2 60.99(4) . . ?
Fe5 Fe6 Mo2 61.01(4) . . ?
S5 Fe6 Fe3 144.75(7) . . ?
S6 Fe6 Fe3 104.93(7) . . ?
S8 Fe6 Fe3 54.04(9) . . ?
S81 Fe6 Fe3 54.3(2) . . ?
S9 Fe6 Fe3 54.79(5) . . ?
Fe4 Fe6 Fe3 110.48(5) . . ?
Fe5 Fe6 Fe3 90.14(5) . . ?
Mo2 Fe6 Fe3 150.81(6) . . ?
Fe1 S1 Fe2 70.49(6) . . ?
Fe1 S1 Mo1 71.35(7) . . ?
Fe2 S1 Mo1 71.74(6) . . ?
Fe3 S2 Fe1 71.12(7) . . ?
Fe3 S2 Mo1 71.13(7) . . ?
Fe1 S2 Mo1 71.49(7) . . ?
Fe3 S3 Fe2 71.77(7) . . ?
Fe3 S3 Mo1 71.60(7) . . ?
Fe2 S3 Mo1 72.58(6) . . ?
Fe5 S4 Fe4 71.85(7) . . ?
Fe5 S4 Mo2 71.40(7) . . ?
Fe4 S4 Mo2 70.70(7) . . ?
Fe6 S5 Fe4 70.91(7) . . ?
Fe6 S5 Mo2 71.46(7) . . ?
Fe4 S5 Mo2 71.29(7) . . ?
Fe5 S6 Fe6 71.58(7) . . ?
Fe5 S6 Mo2 71.98(6) . . ?
Fe6 S6 Mo2 71.48(6) . . ?
Fe5 S7 Fe2 74.71(8) . . ?
S81 S8 C154 36.5(16) . . ?
S81 S8 Fe6 81.8(8) . . ?
C154 S8 Fe6 112.7(13) . . ?
S81 S8 Fe3 80.6(7) . . ?
C154 S8 Fe3 107.9(13) . . ?
Fe6 S8 Fe3 72.52(11) . . ?
S8 S81 C154 118(3) . . ?
S8 S81 Fe3 77.8(8) . . ?
C154 S81 Fe3 137.9(17) . . ?
S8 S81 Fe6 76.6(8) . . ?
C154 S81 Fe6 147.1(17) . . ?
Fe3 S81 Fe6 71.4(3) . . ?
Fe3 S9 Fe5 105.30(8) . . ?
Fe3 S9 Fe4 132.92(9) . . ?
Fe5 S9 Fe4 67.15(6) . . ?
Fe3 S9 Fe2 67.27(6) . . ?
Fe5 S9 Fe2 69.56(6) . . ?
Fe4 S9 Fe2 135.89(9) . . ?
Fe3 S9 Fe1 66.51(6) . . ?
Fe5 S9 Fe1 134.13(9) . . ?
Fe4 S9 Fe1 151.81(9) . . ?
Fe2 S9 Fe1 65.81(6) . . ?
Fe3 S9 Fe6 68.94(6) . . ?
Fe5 S9 Fe6 66.58(6) . . ?
Fe4 S9 Fe6 65.65(6) . . ?
Fe2 S9 Fe6 104.08(7) . . ?
Fe1 S9 Fe6 134.64(9) . . ?
C19 S10 Fe1 101.6(5) . . ?
C21 S11 Fe4 104.0(3) . . ?
C1 N1 N2 106.0(6) . . ?
C1 N1 Mo1 131.8(5) . . ?
N2 N1 Mo1 122.2(4) . . ?
C3 N2 N1 111.0(6) . . ?
C3 N2 B1 128.6(7) . . ?
N1 N2 B1 120.3(6) . . ?
C4 N3 N4 106.9(7) . . ?
C4 N3 Mo1 131.4(6) . . ?
N4 N3 Mo1 121.4(6) . . ?
C6 N4 N3 108.0(8) . . ?
C6 N4 B1 129.9(8) . . ?
N3 N4 B1 122.1(7) . . ?
C7 N5 N6 106.5(6) . . ?
C7 N5 Mo1 130.9(5) . . ?
N6 N5 Mo1 122.6(5) . . ?
C9 N6 N5 108.9(7) . . ?
C9 N6 B1 130.6(7) . . ?
N5 N6 B1 120.4(7) . . ?
C10 N7 N8 106.5(7) . . ?
C10 N7 Mo2 131.2(6) . . ?
N8 N7 Mo2 122.2(5) . . ?
C12 N8 N7 108.5(8) . . ?
C12 N8 B2 130.9(9) . . ?
N7 N8 B2 120.5(8) . . ?
C13 N9 N10 112.1(9) . . ?
C13 N9 Mo2 128.2(8) . . ?
N10 N9 Mo2 119.6(9) . . ?
N9 N10 C15 98.0(13) . . ?
N9 N10 B2 122.8(10) . . ?
C15 N10 B2 138.6(12) . . ?
C16 N11 N12 107.4(8) . . ?
C16 N11 Mo2 130.8(6) . . ?
N12 N11 Mo2 121.7(7) . . ?
C18 N12 N11 106.9(11) . . ?
C18 N12 B2 132.1(11) . . ?
N11 N12 B2 120.6(9) . . ?
C25 N13 C23 105.8(6) . . ?
C25 N13 C29 110.9(6) . . ?
C23 N13 C29 111.3(7) . . ?
C25 N13 C27 111.7(6) . . ?
C23 N13 C27 111.4(6) . . ?
C29 N13 C27 105.9(7) . . ?
C33 N14 C35 113.2(9) . . ?
C33 N14 C31 113.3(8) . . ?
C35 N14 C31 106.0(9) . . ?
C33 N14 C37 104.6(7) . . ?
C35 N14 C37 109.8(7) . . ?
C31 N14 C37 109.9(8) . . ?
C123 N15 C44 128(2) . . ?
C123 N15 C122 102(2) . . ?
C44 N15 C122 117.3(16) . . ?
C123 N15 C45 92(2) . . ?
C44 N15 C45 103.4(12) . . ?
C122 N15 C45 110.1(14) . . ?
N4 B1 N6 108.7(7) . . ?
N4 B1 N2 107.7(8) . . ?
N6 B1 N2 107.2(8) . . ?
N10 B2 N8 108.9(13) . . ?
N10 B2 N12 107.6(10) . . ?
N8 B2 N12 108.4(12) . . ?
N1 C1 C2 111.0(7) . . ?
C1 C2 C3 105.2(7) . . ?
N2 C3 C2 106.9(7) . . ?
N3 C4 C5 111.1(9) . . ?
C6 C5 C4 104.7(9) . . ?
N4 C6 C5 109.2(8) . . ?
N5 C7 C8 111.5(7) . . ?
C9 C8 C7 103.0(8) . . ?
N6 C9 C8 110.0(7) . . ?
N7 C10 C11 109.2(8) . . ?
C12 C11 C10 104.6(10) . . ?
N8 C12 C11 111.0(10) . . ?
N9 C13 C14 110.4(16) . . ?
C15 C14 C13 101(2) . . ?
C14 C15 N10 118.0(18) . . ?
N11 C16 C17 110.0(11) . . ?
C18 C17 C16 104.5(13) . . ?
N12 C18 C17 111.2(10) . . ?
C20 C19 S10 113.5(15) . . ?
C22 C21 S11 111.0(6) . . ?
C24 C23 N13 116.1(8) . . ?
N13 C25 C26 115.4(7) . . ?
C28 C27 N13 117.2(8) . . ?
C30 C29 N13 116.7(8) . . ?
N14 C31 C32 112.7(9) . . ?
N14 C33 C34 112.7(8) . . ?
N14 C35 C55 113.5(9) . . ?
C38 C37 N14 114.4(8) . . ?
N16 C39 C40 173(2) . . ?
C46 C44 N15 117.7(16) . . ?
C54 C45 N15 109.9(17) . . ?
C112 C114 N111 136(7) . . ?
N15 C122 C121 104.4(17) . . ?
N15 C123 C124 97(3) . . ?
S81 C154 C155 136(4) . . ?
S81 C154 S8 25.5(12) . . ?
C155 C154 S8 114(4) . . ?
N31 C156 C159 125(4) . . ?

loop_
_geom_bond_atom_site_label_1
_geom_bond_atom_site_label_2
_geom_bond_distance
_geom_bond_site_symmetry_2
_geom_bond_publ_flag
Mo1 N5 2.241(6) . ?
Mo1 N3 2.249(6) . ?
Mo1 N1 2.261(6) . ?
Mo1 S3 2.354(2) . ?
Mo1 S2 2.384(2) . ?
Mo1 S1 2.388(2) . ?
Mo1 Fe3 2.7038(13) . ?
Mo1 Fe1 2.7206(13) . ?
Mo1 Fe2 2.7368(14) . ?
Mo2 N7 2.225(7) . ?
Mo2 N11 2.245(7) . ?
Mo2 N9 2.250(8) . ?
Mo2 S6 2.355(2) . ?
Mo2 S5 2.369(2) . ?
Mo2 S4 2.392(2) . ?
Mo2 Fe4 2.6987(13) . ?
Mo2 Fe6 2.6996(13) . ?
Mo2 Fe5 2.7154(14) . ?
Fe1 S2 2.271(2) . ?
Fe1 S1 2.275(2) . ?
Fe1 S10 2.288(2) . ?
Fe1 S9 2.424(2) . ?
Fe1 Fe2 2.6292(16) . ?
Fe1 Fe3 2.6361(16) . ?
Fe2 S7 2.267(2) . ?
Fe2 S3 2.268(2) . ?
Fe2 S1 2.281(2) . ?
Fe2 S9 2.416(2) . ?
Fe2 Fe3 2.6584(18) . ?
Fe2 Fe5 2.7472(16) . ?
Fe3 S2 2.262(2) . ?
Fe3 S3 2.267(2) . ?
Fe3 S8 2.310(4) . ?
Fe3 S81 2.332(10) . ?
Fe3 S9 2.383(2) . ?
Fe3 Fe6 2.7219(15) . ?
Fe4 S5 2.260(2) . ?
Fe4 S4 2.269(2) . ?
Fe4 S11 2.286(2) . ?
Fe4 S9 2.401(2) . ?
Fe4 Fe6 2.6167(15) . ?
Fe4 Fe5 2.6554(15) . ?
Fe5 S4 2.257(2) . ?
Fe5 S7 2.261(2) . ?
Fe5 S6 2.264(2) . ?
Fe5 S9 2.400(2) . ?
Fe5 Fe6 2.6487(17) . ?
Fe6 S5 2.251(2) . ?
Fe6 S6 2.265(2) . ?
Fe6 S8 2.292(4) . ?
Fe6 S81 2.332(10) . ?
Fe6 S9 2.426(2) . ?
S8 S81 0.868(10) . ?
S8 C154 1.78(4) . ?
S81 C154 1.20(3) . ?
S10 C19 1.853(15) . ?
S11 C21 1.796(9) . ?
N1 C1 1.330(9) . ?
N1 N2 1.362(8) . ?
N2 C3 1.329(9) . ?
N2 B1 1.578(11) . ?
N3 C4 1.316(11) . ?
N3 N4 1.376(9) . ?
N4 C6 1.347(11) . ?
N4 B1 1.507(14) . ?
N5 C7 1.304(10) . ?
N5 N6 1.382(8) . ?
N6 C9 1.320(10) . ?
N6 B1 1.531(13) . ?
N7 C10 1.329(11) . ?
N7 N8 1.380(9) . ?
N8 C12 1.309(13) . ?
N8 B2 1.508(15) . ?
N9 C13 1.366(16) . ?
N9 N10 1.394(14) . ?
N10 C15 1.46(2) . ?
N10 B2 1.48(2) . ?
N11 C16 1.344(13) . ?
N11 N12 1.372(9) . ?
N12 C18 1.347(16) . ?
N12 B2 1.53(2) . ?
N13 C25 1.506(10) . ?
N13 C23 1.515(10) . ?
N13 C29 1.545(11) . ?
N13 C27 1.556(9) . ?
N14 C33 1.472(11) . ?
N14 C35 1.500(14) . ?
N14 C31 1.505(13) . ?
N14 C37 1.521(11) . ?
N15 C123 1.37(4) . ?
N15 C44 1.553(19) . ?
N15 C122 1.65(3) . ?
N15 C45 1.81(2) . ?
N16 C39 1.061(16) . ?
N31 C156 1.26(5) . ?
N111 C114 1.57(7) . ?
C1 C2 1.370(11) . ?
C2 C3 1.404(11) . ?
C4 C5 1.380(11) . ?
C5 C6 1.370(14) . ?
C7 C8 1.406(11) . ?
C8 C9 1.379(12) . ?
C10 C11 1.404(14) . ?
C11 C12 1.343(14) . ?
C13 C14 1.42(2) . ?
C14 C15 1.32(3) . ?
C16 C17 1.384(13) . ?
C17 C18 1.354(19) . ?
C19 C20 1.38(3) . ?
C21 C22 1.502(11) . ?
C23 C24 1.491(12) . ?
C25 C26 1.512(11) . ?
C27 C28 1.463(14) . ?
C29 C30 1.491(12) . ?
C31 C32 1.515(16) . ?
C33 C34 1.567(14) . ?
C35 C55 1.504(17) . ?
C37 C38 1.505(14) . ?
C39 C40 1.422(18) . ?
C44 C46 1.44(2) . ?
C45 C54 1.32(2) . ?
C112 C114 1.12(6) . ?
C121 C122 1.71(3) . ?
C123 C124 1.86(4) . ?
C154 C155 1.561(19) . ?
C156 C159 1.68(5) . ?
